data_7121182
loop_
_publ_author_name
'Rajasekar, Prabhakaran'
'Pandey, Swechchha'
'Paithankar, Harshad'
'Chugh, Jeetender'
'Steiner, Alexander'
'Boomishankar, Ramamoorthy'

_publ_section_title
;
 Imido-P(v) trianion supported enantiopure neutral tetrahedral Pd(ii)
 cages.
;
_journal_issue 15
_journal_name_full 'Chemical communications (Cambridge, England)'
_journal_page_first 1873
_journal_page_last 1876
_journal_paper_doi 10.1039/c8cc00207j
_journal_volume 54
_journal_year 2018
_chemical_absolute_configuration rmad
_chemical_formula_sum 'C24 H30 N3 O P'
_chemical_formula_weight 407.48
_space_group_crystal_system trigonal
_space_group_IT_number 145
_space_group_name_Hall 'P 32'
_space_group_name_H-M_alt 'P 32'
_symmetry_space_group_name_Hall 'P 32'
_symmetry_space_group_name_H-M 'P 32'
_atom_sites_solution_hydrogens geom
_audit_creation_method SHELXL-2014/7
_audit_update_record
;
2017-09-18 deposited with the CCDC.
2018-01-24 downloaded from the CCDC.
;
_cell_angle_alpha 90
_cell_angle_beta 90
_cell_angle_gamma 120
_cell_formula_units_Z 3
_cell_length_a 12.209(3)
_cell_length_b 12.209(3)
_cell_length_c 12.997(3)
_cell_measurement_reflns_used 1591
_cell_measurement_temperature 296(2)
_cell_measurement_theta_max 18.36
_cell_measurement_theta_min 2.48
_cell_volume 1677.8(7)
_computing_cell_refinement 'Bruker SAINT'
_computing_data_collection 'Bruker APEX2'
_computing_data_reduction 'Bruker SAINT'
_computing_molecular_graphics 'Bruker SHELXTL'
_computing_publication_material 'Bruker SHELXTL'
_computing_structure_refinement 'ShelXle (Sheldrick, 2015)'
_computing_structure_solution 'SHELXS-97 (Sheldrick 2008)'
_diffrn_ambient_temperature 296(2)
_diffrn_measured_fraction_theta_full 1.000
_diffrn_measured_fraction_theta_max 0.997
_diffrn_measurement_device_type 'Bruker APEX-II CCD'
_diffrn_measurement_method '\f and \w scans'
_diffrn_radiation_type MoK\a
_diffrn_radiation_wavelength 0.71073
_diffrn_reflns_av_R_equivalents 0.1586
_diffrn_reflns_av_unetI/netI 0.1517
_diffrn_reflns_Laue_measured_fraction_full 1.000
_diffrn_reflns_Laue_measured_fraction_max 0.997
_diffrn_reflns_limit_h_max 16
_diffrn_reflns_limit_h_min -16
_diffrn_reflns_limit_k_max 16
_diffrn_reflns_limit_k_min -16
_diffrn_reflns_limit_l_max 17
_diffrn_reflns_limit_l_min -13
_diffrn_reflns_number 30848
_diffrn_reflns_point_group_measured_fraction_full 0.887
_diffrn_reflns_point_group_measured_fraction_max 0.855
_diffrn_reflns_theta_full 25.242
_diffrn_reflns_theta_max 28.456
_diffrn_reflns_theta_min 1.926
_exptl_absorpt_coefficient_mu 0.142
_exptl_crystal_colour colourless
_exptl_crystal_density_diffrn 1.210
_exptl_crystal_density_method none
_exptl_crystal_description rod
_exptl_crystal_F_000 654
_exptl_crystal_size_max 0.2
_exptl_crystal_size_mid 0.09
_exptl_crystal_size_min 0.07
_refine_diff_density_max 0.227
_refine_diff_density_min -0.318
_refine_diff_density_rms 0.064
_refine_ls_abs_structure_details
;
 Flack x determined using 830 quotients [(I+)-(I-)]/[(I+)+(I-)]
 (Parsons, Flack and Wagner, Acta Cryst. B69 (2013) 249-259).
;
_refine_ls_abs_structure_Flack 0.00(14)
_refine_ls_extinction_method none
_refine_ls_goodness_of_fit_ref 0.826
_refine_ls_hydrogen_treatment constr
_refine_ls_matrix_type full
_refine_ls_number_parameters 229
_refine_ls_number_reflns 4834
_refine_ls_number_restraints 1
_refine_ls_restrained_S_all 0.826
_refine_ls_R_factor_all 0.1376
_refine_ls_R_factor_gt 0.0655
_refine_ls_shift/su_max 0.000
_refine_ls_shift/su_mean 0.000
_refine_ls_structure_factor_coef Fsqd
_refine_ls_weighting_details 'w=1/[\s^2^(Fo^2^)+(0.1287P)^2^+0.5833P] where P=(Fo^2^+2Fc^2^)/3'
_refine_ls_weighting_scheme calc
_refine_ls_wR_factor_gt 0.1494
_refine_ls_wR_factor_ref 0.1966
_reflns_Friedel_coverage 0.715
_reflns_Friedel_fraction_full 0.773
_reflns_Friedel_fraction_max 0.713
_reflns_number_gt 2933
_reflns_number_total 4834
_reflns_threshold_expression 'I > 2\s(I)'
_cod_data_source_file c8cc00207j2.cif
_cod_data_source_block SS_a
_cod_depositor_comments 'Adding full bibliography for 7121182--7121185.cif.'
_cod_original_cell_volume 1677.8(9)
_cod_database_code 7121182
_publcif_datablock.id {a4911fef-9db7-4cd2-963b-c6f76585a220}

_shelx_shelxl_version_number 2014/7
_shelx_space_group_comment
;
The symmetry employed for this shelxl refinement is uniquely defined
by the following loop, which should always be used as a source of
symmetry information in preference to the above space-group names.
They are only intended as comments.
;
_publcif_funding_html
;
;

loop_
_space_group_symop_operation_xyz
'x, y, z'
'-y, x-y, z+2/3'
'-x+y, -x, z+1/3'

loop_
_atom_site_label
_atom_site_type_symbol
_atom_site_fract_x
_atom_site_fract_y
_atom_site_fract_z
_atom_site_U_iso_or_equiv
_atom_site_adp_type
_atom_site_occupancy
_atom_site_site_symmetry_order
_atom_site_calc_flag
_atom_site_refinement_flags_posn
_atom_site_refinement_flags_adp
P1 P 0.73418(13) 0.47893(13) 0.39164(12) 0.0234(3) Uani 1 1 d . .
O1 O 0.7137(4) 0.4351(4) 0.2828(3) 0.0303(10) Uani 1 1 d . .
N1 N 0.7542(5) 0.6231(4) 0.3908(4) 0.0256(11) Uani 1 1 d . .
H1N H 0.7353 0.6495 0.4456 0.031 Uiso 1 1 calc R U
N2 N 0.6224(4) 0.4038(5) 0.4757(4) 0.0298(11) Uani 1 1 d . .
H2 H 0.6347 0.3618 0.5229 0.036 Uiso 1 1 calc R U
N3 N 0.8499(5) 0.4693(5) 0.4469(4) 0.0313(12) Uani 1 1 d . .
H3 H 0.8372 0.4362 0.5073 0.038 Uiso 1 1 calc R U
C1 C 0.8024(5) 0.7095(5) 0.3016(4) 0.0226(12) Uani 1 1 d . .
H1A H 0.7849 0.6571 0.2400 0.027 Uiso 1 1 calc R U
C2 C 0.7312(6) 0.7814(6) 0.2900(5) 0.0328(14) Uani 1 1 d . .
H2A H 0.7579 0.8308 0.2281 0.049 Uiso 1 1 calc R U
H2B H 0.7486 0.8362 0.3481 0.049 Uiso 1 1 calc R U
H2C H 0.6420 0.7224 0.2865 0.049 Uiso 1 1 calc R U
C3 C 0.9455(3) 0.7965(3) 0.3076(3) 0.0257(12) Uani 1 1 d G .
C4 C 0.9990(3) 0.8873(4) 0.3845(3) 0.0332(14) Uani 1 1 d G .
H4 H 0.9474 0.8971 0.4318 0.040 Uiso 1 1 calc R U
C5 C 1.1297(3) 0.9635(3) 0.3907(3) 0.0437(17) Uani 1 1 d G .
H5 H 1.1654 1.0243 0.4422 0.052 Uiso 1 1 calc R U
C6 C 1.2068(3) 0.9489(4) 0.3200(4) 0.0412(17) Uani 1 1 d G .
H6 H 1.2942 0.9999 0.3241 0.049 Uiso 1 1 calc R U
C7 C 1.1533(3) 0.8581(4) 0.2431(3) 0.0416(17) Uani 1 1 d G .
H7 H 1.2049 0.8483 0.1958 0.050 Uiso 1 1 calc R U
C8 C 1.0227(3) 0.7819(3) 0.2369(3) 0.0309(13) Uani 1 1 d G .
H8 H 0.9869 0.7211 0.1854 0.037 Uiso 1 1 calc R U
C21 C 0.5024(5) 0.4031(5) 0.4761(5) 0.0285(13) Uani 1 1 d . .
H21 H 0.5070 0.4612 0.4220 0.034 Uiso 1 1 calc R U
C22 C 0.3938(6) 0.2720(6) 0.4488(5) 0.0333(14) Uani 1 1 d . .
H22A H 0.4031 0.2524 0.3789 0.050 Uiso 1 1 calc R U
H22B H 0.3149 0.2706 0.4562 0.050 Uiso 1 1 calc R U
H22C H 0.3950 0.2105 0.4940 0.050 Uiso 1 1 calc R U
C23 C 0.4780(4) 0.4506(4) 0.5777(3) 0.0284(13) Uani 1 1 d G .
C24 C 0.5326(3) 0.4423(4) 0.6690(3) 0.0328(13) Uani 1 1 d G .
H24 H 0.5861 0.4085 0.6690 0.039 Uiso 1 1 calc R U
C25 C 0.5073(4) 0.4845(4) 0.7605(3) 0.0396(16) Uani 1 1 d G .
H25 H 0.5438 0.4789 0.8216 0.048 Uiso 1 1 calc R U
C26 C 0.4274(4) 0.5349(4) 0.7606(3) 0.0446(18) Uani 1 1 d G .
H26 H 0.4105 0.5631 0.8217 0.053 Uiso 1 1 calc R U
C27 C 0.3728(4) 0.5432(4) 0.6692(4) 0.0442(17) Uani 1 1 d G .
H27 H 0.3193 0.5769 0.6693 0.053 Uiso 1 1 calc R U
C28 C 0.3981(4) 0.5010(4) 0.5778(3) 0.0358(15) Uani 1 1 d G .
H28 H 0.3615 0.5066 0.5166 0.043 Uiso 1 1 calc R U
C31 C 0.9728(5) 0.5139(6) 0.3993(5) 0.0280(13) Uani 1 1 d . .
H31 H 0.9718 0.5528 0.3336 0.034 Uiso 1 1 calc R U
C32 C 1.0748(8) 0.6185(8) 0.4660(7) 0.058(2) Uani 1 1 d . .
H32A H 1.1561 0.6489 0.4344 0.087 Uiso 1 1 calc R U
H32B H 1.0748 0.5853 0.5330 0.087 Uiso 1 1 calc R U
H32C H 1.0576 0.6867 0.4724 0.087 Uiso 1 1 calc R U
C33 C 1.0010(4) 0.4086(3) 0.3752(3) 0.0275(13) Uani 1 1 d G .
C34 C 0.9036(3) 0.2836(4) 0.3704(4) 0.0390(16) Uani 1 1 d G .
H34 H 0.8208 0.2638 0.3833 0.047 Uiso 1 1 calc R U
C35 C 0.9301(5) 0.1883(3) 0.3463(4) 0.059(2) Uani 1 1 d G .
H35 H 0.8649 0.1047 0.3431 0.071 Uiso 1 1 calc R U
C36 C 1.0539(6) 0.2180(5) 0.3270(4) 0.078(3) Uani 1 1 d G .
H36 H 1.0716 0.1542 0.3109 0.093 Uiso 1 1 calc R U
C37 C 1.1513(4) 0.3430(6) 0.3318(4) 0.068(3) Uani 1 1 d G .
H37 H 1.2341 0.3628 0.3189 0.082 Uiso 1 1 calc R U
C38 C 1.1249(3) 0.4383(4) 0.3559(4) 0.050(2) Uani 1 1 d G .
H38 H 1.1900 0.5219 0.3590 0.060 Uiso 1 1 calc R U

loop_
_atom_site_aniso_label
_atom_site_aniso_U_11
_atom_site_aniso_U_22
_atom_site_aniso_U_33
_atom_site_aniso_U_23
_atom_site_aniso_U_13
_atom_site_aniso_U_12
P1 0.0248(8) 0.0237(7) 0.0223(7) -0.0011(6) -0.0023(6) 0.0125(7)
O1 0.041(2) 0.027(2) 0.024(2) -0.0057(17) -0.0065(18) 0.0173(19)
N1 0.031(3) 0.024(2) 0.022(2) 0.000(2) 0.004(2) 0.014(2)
N2 0.026(3) 0.034(3) 0.032(3) 0.008(2) 0.002(2) 0.018(2)
N3 0.034(3) 0.048(3) 0.021(3) 0.006(2) 0.004(2) 0.027(3)
C1 0.024(3) 0.019(3) 0.021(3) 0.001(2) -0.002(2) 0.007(2)
C2 0.041(4) 0.033(3) 0.027(3) -0.004(3) -0.004(3) 0.021(3)
C3 0.031(3) 0.023(3) 0.024(3) 0.006(2) -0.001(2) 0.014(2)
C4 0.033(3) 0.026(3) 0.034(4) -0.001(3) -0.004(3) 0.010(3)
C5 0.038(4) 0.036(4) 0.046(4) -0.004(3) -0.011(3) 0.009(3)
C6 0.029(3) 0.037(4) 0.047(4) 0.018(3) 0.000(3) 0.008(3)
C7 0.037(4) 0.044(4) 0.048(4) 0.018(3) 0.012(3) 0.023(3)
C8 0.034(3) 0.030(3) 0.029(3) 0.007(3) 0.002(3) 0.016(3)
C21 0.028(3) 0.030(3) 0.028(3) 0.005(3) 0.002(3) 0.015(3)
C22 0.032(3) 0.030(3) 0.036(4) -0.006(3) -0.005(3) 0.014(3)
C23 0.023(3) 0.017(3) 0.039(4) -0.002(2) 0.004(3) 0.005(2)
C24 0.031(3) 0.027(3) 0.034(3) 0.001(3) 0.003(3) 0.009(3)
C25 0.035(4) 0.033(4) 0.037(4) 0.000(3) 0.005(3) 0.006(3)
C26 0.043(4) 0.036(4) 0.043(4) -0.009(3) 0.010(3) 0.011(3)
C27 0.037(4) 0.038(4) 0.058(5) -0.009(3) 0.002(3) 0.020(3)
C28 0.031(3) 0.029(3) 0.045(4) -0.004(3) -0.003(3) 0.013(3)
C31 0.025(3) 0.031(3) 0.027(3) 0.004(2) -0.003(2) 0.014(3)
C32 0.058(5) 0.046(4) 0.066(6) -0.009(4) -0.024(4) 0.023(4)
C33 0.030(3) 0.039(3) 0.017(3) 0.007(2) 0.001(2) 0.020(3)
C34 0.051(4) 0.045(4) 0.029(4) 0.002(3) 0.001(3) 0.030(4)
C35 0.115(8) 0.055(5) 0.031(4) 0.000(4) -0.006(4) 0.060(5)
C36 0.145(10) 0.128(9) 0.031(4) -0.003(5) 0.003(5) 0.122(9)
C37 0.079(7) 0.121(8) 0.049(5) 0.034(5) 0.031(5) 0.083(7)
C38 0.047(4) 0.079(6) 0.041(4) 0.026(4) 0.019(3) 0.045(4)

loop_
_atom_type_symbol
_atom_type_description
_atom_type_scat_dispersion_real
_atom_type_scat_dispersion_imag
_atom_type_scat_source
C C 0.0033 0.0016 'International Tables Vol C Tables 4.2.6.8 and 6.1.1.4'
H H 0.0000 0.0000 'International Tables Vol C Tables 4.2.6.8 and 6.1.1.4'
N N 0.0061 0.0033 'International Tables Vol C Tables 4.2.6.8 and 6.1.1.4'
O O 0.0106 0.0060 'International Tables Vol C Tables 4.2.6.8 and 6.1.1.4'
P P 0.1023 0.0942 'International Tables Vol C Tables 4.2.6.8 and 6.1.1.4'

loop_
_geom_angle_atom_site_label_1
_geom_angle_atom_site_label_2
_geom_angle_atom_site_label_3
_geom_angle
O1 P1 N2 119.5(3)
O1 P1 N3 112.7(2)
N2 P1 N3 100.1(3)
O1 P1 N1 106.6(2)
N2 P1 N1 103.9(3)
N3 P1 N1 113.9(3)
C1 N1 P1 124.1(4)
C1 N1 H1N 118.0
P1 N1 H1N 118.0
C21 N2 P1 124.2(4)
C21 N2 H2 117.9
P1 N2 H2 117.9
C31 N3 P1 123.4(4)
C31 N3 H3 118.3
P1 N3 H3 118.3
N1 C1 C2 110.6(5)
N1 C1 C3 111.4(4)
C2 C1 C3 112.9(4)
N1 C1 H1A 107.2
C2 C1 H1A 107.2
C3 C1 H1A 107.2
C1 C2 H2A 109.5
C1 C2 H2B 109.5
H2A C2 H2B 109.5
C1 C2 H2C 109.5
H2A C2 H2C 109.5
H2B C2 H2C 109.5
C4 C3 C8 120.0
C4 C3 C1 120.6(3)
C8 C3 C1 119.4(3)
C5 C4 C3 120.0
C5 C4 H4 120.0
C3 C4 H4 120.0
C6 C5 C4 120.0
C6 C5 H5 120.0
C4 C5 H5 120.0
C5 C6 C7 120.0
C5 C6 H6 120.0
C7 C6 H6 120.0
C8 C7 C6 120.0
C8 C7 H7 120.0
C6 C7 H7 120.0
C7 C8 C3 120.0
C7 C8 H8 120.0
C3 C8 H8 120.0
N2 C21 C22 110.4(5)
N2 C21 C23 112.7(5)
C22 C21 C23 111.5(5)
N2 C21 H21 107.3
C22 C21 H21 107.3
C23 C21 H21 107.3
C21 C22 H22A 109.5
C21 C22 H22B 109.5
H22A C22 H22B 109.5
C21 C22 H22C 109.5
H22A C22 H22C 109.5
H22B C22 H22C 109.5
C24 C23 C28 120.0
C24 C23 C21 121.2(3)
C28 C23 C21 118.8(3)
C23 C24 C25 120.0
C23 C24 H24 120.0
C25 C24 H24 120.0
C26 C25 C24 120.0
C26 C25 H25 120.0
C24 C25 H25 120.0
C27 C26 C25 120.0
C27 C26 H26 120.0
C25 C26 H26 120.0
C28 C27 C26 120.0
C28 C27 H27 120.0
C26 C27 H27 120.0
C27 C28 C23 120.0
C27 C28 H28 120.0
C23 C28 H28 120.0
N3 C31 C33 113.5(5)
N3 C31 C32 109.2(6)
C33 C31 C32 112.9(5)
N3 C31 H31 107.0
C33 C31 H31 107.0
C32 C31 H31 107.0
C31 C32 H32A 109.5
C31 C32 H32B 109.5
H32A C32 H32B 109.5
C31 C32 H32C 109.5
H32A C32 H32C 109.5
H32B C32 H32C 109.5
C34 C33 C38 120.0
C34 C33 C31 120.4(3)
C38 C33 C31 119.6(3)
C33 C34 C35 120.0
C33 C34 H34 120.0
C35 C34 H34 120.0
C36 C35 C34 120.0
C36 C35 H35 120.0
C34 C35 H35 120.0
C37 C36 C35 120.0
C37 C36 H36 120.0
C35 C36 H36 120.0
C38 C37 C36 120.0
C38 C37 H37 120.0
C36 C37 H37 120.0
C37 C38 C33 120.0
C37 C38 H38 120.0
C33 C38 H38 120.0

loop_
_geom_bond_atom_site_label_1
_geom_bond_atom_site_label_2
_geom_bond_distance
P1 O1 1.489(4)
P1 N2 1.626(5)
P1 N3 1.641(5)
P1 N1 1.652(5)
N1 C1 1.477(7)
N1 H1N 0.8600
N2 C21 1.461(7)
N2 H2 0.8600
N3 C31 1.454(8)
N3 H3 0.8600
C1 C2 1.520(8)
C1 C3 1.527(6)
C1 H1A 0.9800
C2 H2A 0.9600
C2 H2B 0.9600
C2 H2C 0.9600
C3 C4 1.3900
C3 C8 1.3900
C4 C5 1.3900
C4 H4 0.9300
C5 C6 1.3900
C5 H5 0.9300
C6 C7 1.3900
C6 H6 0.9300
C7 C8 1.3900
C7 H7 0.9300
C8 H8 0.9300
C21 C22 1.524(8)
C21 C23 1.529(7)
C21 H21 0.9800
C22 H22A 0.9600
C22 H22B 0.9600
C22 H22C 0.9600
C23 C24 1.3900
C23 C28 1.3900
C24 C25 1.3900
C24 H24 0.9300
C25 C26 1.3900
C25 H25 0.9300
C26 C27 1.3900
C26 H26 0.9300
C27 C28 1.3900
C27 H27 0.9300
C28 H28 0.9300
C31 C33 1.521(7)
C31 C32 1.530(10)
C31 H31 0.9800
C32 H32A 0.9600
C32 H32B 0.9600
C32 H32C 0.9600
C33 C34 1.3900
C33 C38 1.3900
C34 C35 1.3900
C34 H34 0.9300
C35 C36 1.3900
C35 H35 0.9300
C36 C37 1.3900
C36 H36 0.9300
C37 C38 1.3900
C37 H37 0.9300
C38 H38 0.9300

loop_
_publcif_info_exptl_table_extra_item
sin_theta_over_lambda_max
